data_2201040
loop_
_publ_author_name
'Okabe, Nobuo'
'Hasuyo Kyoyama'

_publ_section_title
;
 A polynuclear lanthanum(III) complex of dipicolinic acid
;
_journal_issue 5
_journal_name_full 'Acta Crystallographica Section E'
_journal_page_first m226
_journal_page_last m227
_journal_paper_doi 10.1107/S1600536802007596
_journal_volume 58
_journal_year 2002
_chemical_formula_iupac '[La (C7 H4 N O4)(C7 H3 N O4) (H2 O)2], 2H2 O, C2 H6 O'
_chemical_formula_moiety 'C14 H11 La N2 O10, C2 H6 O, 2H2 O'
_chemical_formula_sum 'C16 H21 La N2 O13'
_chemical_formula_weight 588.26
_space_group_IT_number 14
_symmetry_cell_setting monoclinic
_symmetry_space_group_name_Hall '-P 2yab'
_symmetry_space_group_name_H-M 'P 1 21/a 1'
_cell_angle_alpha 90
_cell_angle_beta 100.12(2)
_cell_angle_gamma 90
_cell_formula_units_Z 4
_cell_length_a 13.037(4)
_cell_length_b 11.003(3)
_cell_length_c 14.851(3)
_cell_measurement_reflns_used 25
_cell_measurement_temperature 296.2
_cell_measurement_theta_max 15.0
_cell_measurement_theta_min 14.6
_cell_volume 2097.2(10)
_computing_cell_refinement 'MSC/AFC Diffractometer Control Software'
_computing_data_collection
;
MSC/AFC Diffractometer Control Software
(Molecular Structure Corporation and Rigaku, 1999)
;
_computing_data_reduction 'TEXSAN (Molecular Structure Corporation and Rigaku, 1999)'
_computing_molecular_graphics 'ORTEPII (Johnson, 1976)'
_computing_publication_material TEXSAN
_computing_structure_refinement 'SHELXL97 (Sheldrick, 1997)'
_computing_structure_solution ' SHELXS97 (Sheldrick, 1997) and DIRDIF94 (Beurskens et al., 1994)'
_diffrn_measured_fraction_theta_full 1.000
_diffrn_measured_fraction_theta_max 1.000
_diffrn_measurement_device_type 'Rigaku AFC-5R'
_diffrn_measurement_method \w-2\q
_diffrn_radiation_type MoK\a
_diffrn_radiation_wavelength 0.7107
_diffrn_reflns_av_R_equivalents 0.025
_diffrn_reflns_limit_h_max 16
_diffrn_reflns_limit_h_min 0
_diffrn_reflns_limit_k_max 14
_diffrn_reflns_limit_k_min 0
_diffrn_reflns_limit_l_max 18
_diffrn_reflns_limit_l_min -19
_diffrn_reflns_number 5275
_diffrn_reflns_theta_full 27.50
_diffrn_reflns_theta_max 27.50
_diffrn_standards_decay_% 0.38
_diffrn_standards_interval_count 150
_diffrn_standards_number 3
_exptl_absorpt_coefficient_mu 2.109
_exptl_absorpt_correction_T_max 0.810
_exptl_absorpt_correction_T_min 0.773
_exptl_absorpt_correction_type '\y scan'
_exptl_absorpt_process_details '(North et al., 1968)'
_exptl_crystal_colour colorless
_exptl_crystal_density_diffrn 1.863
_exptl_crystal_density_method 'not measured'
_exptl_crystal_description pillar
_exptl_crystal_F_000 1168.0
_exptl_crystal_size_max 0.200
_exptl_crystal_size_mid 0.100
_exptl_crystal_size_min 0.100
_refine_diff_density_max 0.98
_refine_diff_density_min -0.91
_refine_ls_extinction_method none
_refine_ls_goodness_of_fit_ref 0.800
_refine_ls_hydrogen_treatment noref
_refine_ls_number_parameters 289
_refine_ls_number_reflns 4811
_refine_ls_R_factor_gt 0.0309
_refine_ls_shift/su_max 0.0030
_refine_ls_structure_factor_coef Fsqd
_refine_ls_weighting_details 'w = 1/[\s^2^(Fo^2^) + (0.1P)^2^] where P = (Fo^2^+2Fc^2^)/3'
_refine_ls_weighting_scheme calc
_refine_ls_wR_factor_ref 0.1086
_reflns_number_gt 3623
_reflns_number_total 4811
_reflns_threshold_expression I>2\s(I)
_cod_data_source_file bt6140.cif
_cod_data_source_block I
_cod_original_sg_symbol_H-M 'P 21/a'
_cod_original_formula_sum 'C16 H21 La N2 O13 '
_cod_database_code 2201040
_cod_database_fobs_code 2201040

loop_
_symmetry_equiv_pos_as_xyz
x,y,z
1/2-x,1/2+y,-z
-x,-y,-z
1/2+x,1/2-y,z

loop_
_atom_site_label
_atom_site_fract_x
_atom_site_fract_y
_atom_site_fract_z
_atom_site_U_iso_or_equiv
_atom_site_adp_type
_atom_site_calc_flag
_atom_site_refinement_flags
_atom_site_occupancy
_atom_site_disorder_assembly
_atom_site_disorder_group
_atom_site_type_symbol
La1 0.15477(2) 0.19317(2) 0.272070(10) 0.01921(9) Uani d . 1.00 . . La
O1 0.1296(3) 0.4954(3) 0.4822(2) 0.0388(8) Uani d . 1.00 . . O
O2 0.1405(3) 0.3850(3) 0.3591(2) 0.0338(7) Uani d . 1.00 . . O
O3 0.1299(3) -0.1397(3) 0.4671(3) 0.0422(8) Uani d . 1.00 . . O
O4 0.1374(3) -0.0192(3) 0.3469(2) 0.0349(7) Uani d . 1.00 . . O
O5 -0.2093(2) 0.1700(3) 0.2259(2) 0.0324(7) Uani d . 1.00 . . O
O6 -0.0414(2) 0.2097(3) 0.2798(2) 0.0292(7) Uani d . 1.00 . . O
O7 0.2070(3) -0.1112(3) 0.0684(3) 0.0427(9) Uani d . 1.00 . . O
O8 0.2172(2) 0.0606(3) 0.1510(2) 0.0327(7) Uani d . 1.00 . . O
O9 0.3338(3) 0.1324(4) 0.3589(3) 0.0423(9) Uani d . 1.00 . . O
O10 0.0690(3) 0.3164(3) 0.1374(3) 0.0385(8) Uani d . 1.00 . . O
O11 0.1136(4) -0.3191(4) 0.3674(3) 0.0640(10) Uani d . 1.00 . . O
O12 0.6134(3) 0.0584(4) 0.9958(3) 0.0610(10) Uani d . 1.00 . . O
O13 0.3601(3) 0.1915(3) 0.0538(3) 0.0372(8) Uani d . 1.00 . . O
N1 0.1338(3) 0.1783(3) 0.4481(3) 0.0256(7) Uani d . 1.00 . . N
N2 0.0204(3) 0.0465(3) 0.1692(2) 0.0224(7) Uani d . 1.00 . . N
C2 0.1314(4) 0.2803(4) 0.4962(3) 0.0274(9) Uani d . 1.00 . . C
C3 0.1252(5) 0.2788(5) 0.5883(4) 0.0420(10) Uani d . 1.00 . . C
C4 0.1243(6) 0.1673(6) 0.6313(4) 0.053(2) Uani d . 1.00 . . C
C5 0.1272(4) 0.0611(5) 0.5813(3) 0.0420(10) Uani d . 1.00 . . C
C6 0.1316(3) 0.0713(4) 0.4906(3) 0.0280(9) Uani d . 1.00 . . C
C7 0.1334(3) 0.3960(4) 0.4423(3) 0.0266(9) Uani d . 1.00 . . C
C8 0.1337(3) -0.0352(4) 0.4282(3) 0.0301(9) Uani d . 1.00 . . C
C9 -0.0812(3) 0.0476(4) 0.1748(3) 0.0217(8) Uani d . 1.00 . . C
C10 -0.1508(3) -0.0397(4) 0.1341(3) 0.0286(9) Uani d . 1.00 . . C
C11 -0.1124(4) -0.1333(5) 0.0874(4) 0.0360(10) Uani d . 1.00 . . C
C12 -0.0086(4) -0.1352(4) 0.0805(3) 0.0340(10) Uani d . 1.00 . . C
C13 0.0555(3) -0.0426(4) 0.1211(3) 0.0249(8) Uani d . 1.00 . . C
C14 -0.1139(3) 0.1509(4) 0.2305(3) 0.0226(8) Uani d . 1.00 . . C
C15 0.1696(3) -0.0311(4) 0.1126(3) 0.0267(9) Uani d . 1.00 . . C
C16 0.0230(10) -0.4010(10) 0.2188(9) 0.179(8) Uani d . 1.00 . . C
C17 0.107(2) -0.3400(10) 0.2731(10) 0.151(5) Uani d . 1.00 . . C
H1 0.1382 -0.1938 0.4311 0.0633 Uiso calc . 1.00 . . H
H3 0.1220 0.3507 0.6205 0.0520 Uiso calc . 1.00 . . H
H4 0.1216 0.1637 0.6933 0.0660 Uiso calc . 1.00 . . H
H5 0.1261 -0.0147 0.6090 0.0527 Uiso calc . 1.00 . . H
H9A 0.3386 0.0864 0.4028 0.2247 Uiso calc . 1.00 . . H
H9B 0.3893 0.1641 0.3541 0.2247 Uiso calc . 1.00 . . H
H10 -0.2211 -0.0355 0.1380 0.0357 Uiso calc . 1.00 . . H
H10A 0.0056 0.3140 0.1356 0.2247 Uiso calc . 1.00 . . H
H10B 0.0837 0.3424 0.0895 0.2247 Uiso calc . 1.00 . . H
H11 -0.1566 -0.1948 0.0608 0.0451 Uiso calc . 1.00 . . H
H12 0.0181 -0.1976 0.0492 0.0422 Uiso calc . 1.00 . . H
H12A 0.5959 -0.0119 0.9889 0.2247 Uiso calc . 1.00 . . H
H12B 0.6662 0.0795 0.9786 0.2247 Uiso calc . 1.00 . . H
H13 0.1178 -0.3844 0.3944 0.0955 Uiso calc . 1.00 . . H
H13A 0.3185 0.1438 0.0673 0.2247 Uiso calc . 1.00 . . H
H13B 0.3404 0.2467 0.0197 0.2247 Uiso calc . 1.00 . . H
H16A 0.0106 -0.4765 0.2479 0.2217 Uiso calc . 1.00 . . H
H16B 0.0393 -0.4178 0.1594 0.2217 Uiso calc . 1.00 . . H
H16C -0.0381 -0.3513 0.2125 0.2217 Uiso calc . 1.00 . . H
H17A 0.1705 -0.3840 0.2660 0.1872 Uiso calc . 1.00 . . H
H17B 0.1128 -0.2608 0.2448 0.1872 Uiso calc . 1.00 . . H

loop_
_atom_site_aniso_label
_atom_site_aniso_U_11
_atom_site_aniso_U_22
_atom_site_aniso_U_33
_atom_site_aniso_U_12
_atom_site_aniso_U_13
_atom_site_aniso_U_23
La1 0.01590(10) 0.02020(10) 0.02220(10) -0.00145(9) 0.00523(8) -0.00013(9)
O1 0.056(2) 0.027(2) 0.034(2) 0.000(2) 0.010(2) -0.0080(10)
O2 0.048(2) 0.024(2) 0.031(2) -0.0040(10) 0.0110(10) -0.0020(10)
O3 0.054(2) 0.026(2) 0.049(2) -0.001(2) 0.013(2) 0.010(2)
O4 0.046(2) 0.028(2) 0.032(2) -0.0040(10) 0.0100(10) -0.0010(10)
O5 0.0160(10) 0.040(2) 0.043(2) 0.0040(10) 0.0100(10) -0.0080(10)
O6 0.0170(10) 0.035(2) 0.035(2) 0.0000(10) 0.0050(10) -0.0090(10)
O7 0.034(2) 0.041(2) 0.058(2) 0.003(2) 0.021(2) -0.018(2)
O8 0.0240(10) 0.034(2) 0.042(2) -0.0060(10) 0.0150(10) -0.0160(10)
O9 0.024(2) 0.054(2) 0.048(2) -0.001(2) 0.0030(10) 0.025(2)
O10 0.028(2) 0.042(2) 0.044(2) -0.0020(10) 0.0030(10) 0.017(2)
O11 0.102(4) 0.032(2) 0.055(3) 0.003(2) 0.008(3) 0.006(2)
O12 0.052(2) 0.056(3) 0.083(3) -0.004(2) 0.035(2) -0.026(2)
O13 0.030(2) 0.042(2) 0.040(2) -0.0050(10) 0.0090(10) -0.001(2)
N1 0.023(2) 0.025(2) 0.029(2) 0.0000(10) 0.0070(10) 0.0030(10)
N2 0.019(2) 0.023(2) 0.026(2) 0.0000(10) 0.0070(10) -0.0010(10)
C2 0.026(2) 0.029(2) 0.028(2) -0.004(2) 0.007(2) 0.000(2)
C3 0.053(3) 0.047(3) 0.027(2) -0.004(2) 0.013(2) -0.003(2)
C4 0.075(4) 0.057(4) 0.029(3) -0.003(3) 0.016(3) 0.007(2)
C5 0.051(3) 0.043(3) 0.034(3) 0.001(2) 0.012(2) 0.014(2)
C6 0.022(2) 0.028(2) 0.034(2) 0.000(2) 0.007(2) 0.010(2)
C7 0.028(2) 0.023(2) 0.028(2) -0.003(2) 0.003(2) -0.003(2)
C8 0.028(2) 0.024(2) 0.039(2) 0.004(2) 0.008(2) 0.009(2)
C9 0.016(2) 0.024(2) 0.024(2) 0.0010(10) 0.0030(10) 0.001(2)
C10 0.018(2) 0.031(2) 0.037(2) -0.003(2) 0.004(2) -0.001(2)
C11 0.025(2) 0.032(2) 0.049(3) -0.005(2) 0.002(2) -0.014(2)
C12 0.032(2) 0.030(2) 0.039(3) 0.000(2) 0.007(2) -0.010(2)
C13 0.024(2) 0.023(2) 0.029(2) 0.004(2) 0.007(2) 0.000(2)
C14 0.017(2) 0.026(2) 0.026(2) 0.001(2) 0.0070(10) 0.003(2)
C15 0.024(2) 0.030(2) 0.028(2) 0.004(2) 0.009(2) -0.004(2)
C16 0.32(2) 0.071(7) 0.103(8) 0.015(10) -0.090(10) -0.012(6)
C17 0.23(2) 0.095(9) 0.120(10) 0.040(10) 0.010(10) 0.022(7)

loop_
_atom_type_symbol
_atom_type_description
_atom_type_scat_dispersion_real
_atom_type_scat_dispersion_imag
_atom_type_scat_source
C C 0.003 0.002
;International Tables for Crystallography
(1992, Vol. C, Tables 4.2.6.8 and 6.1.1.4)
;
H H 0.000 0.000
;International Tables for Crystallography
(1992, Vol. C, Table 6.1.1.4)
;
O O 0.011 0.006
;International Tables for Crystallography
(1992, Vol. C, Tables 4.2.6.8 and 6.1.1.4)
;
N N 0.006 0.003
;International Tables for Crystallography
(1992, Vol. C, Tables 4.2.6.8 and 6.1.1.4)
;
La La -0.287 2.452
;International Tables for Crystallography
(1992, Vol. C, Tables 4.2.6.8 and 6.1.1.4)
;

loop_
_geom_angle_atom_site_label_1
_geom_angle_atom_site_label_2
_geom_angle_atom_site_label_3
_geom_angle_site_symmetry_1
_geom_angle_site_symmetry_3
_geom_angle
_geom_angle_publ_flag
O2 La1 O4 . . 121.00(10) yes
O2 La1 O5 . 4_555 75.80(10) yes
O2 La1 O6 . . 75.70(10) yes
O2 La1 O8 . . 155.20(10) yes
O2 La1 O9 . . 96.00(10) yes
O2 La1 O10 . . 83.80(10) yes
O2 La1 N1 . . 61.20(10) yes
O2 La1 N2 . . 135.10(10) yes
O4 La1 O5 . 4_555 140.40(10) yes
O4 La1 O6 . . 83.30(10) yes
O4 La1 O8 . . 81.40(10) yes
O4 La1 O9 . . 72.00(10) yes
O4 La1 O10 . . 139.60(10) yes
O4 La1 N1 . . 60.00(10) yes
O4 La1 N2 . . 66.71(10) yes
O5 La1 O6 4_555 . 136.10(10) yes
O5 La1 O8 4_555 . 79.80(10) yes
O5 La1 O9 4_555 . 70.60(10) yes
O5 La1 O10 4_555 . 72.20(10) yes
O5 La1 N1 4_555 . 120.10(10) yes
O5 La1 N2 4_555 . 129.20(10) yes
O6 La1 O8 . . 120.69(10) yes
O6 La1 O9 . . 145.20(10) yes
O6 La1 O10 . . 72.10(10) yes
O6 La1 N1 . . 72.00(10) yes
O6 La1 N2 . . 60.70(10) yes
O8 La1 O9 . . 80.20(10) yes
O8 La1 O10 . . 84.30(10) yes
O8 La1 N1 . . 138.60(10) yes
O8 La1 N2 . . 60.60(10) yes
O9 La1 O10 . . 141.70(10) yes
O9 La1 N1 . . 74.50(10) yes
O9 La1 N2 . . 125.70(10) yes
O10 La1 N1 . . 134.60(10) yes
O10 La1 N2 . . 73.40(10) yes
N1 La1 N2 . . 110.70(10) yes
La1 O2 C7 . . 127.8(3) yes
C8 O3 H1 . . 109.5 no
La1 O4 C8 . . 124.6(3) no
La1 O5 C14 4_455 . 145.9(3) no
La1 O6 C14 . . 125.6(3) no
La1 O8 C15 . . 125.5(3) no
La1 O9 H9A . . 120.0 no
La1 O9 H9B . . 126.2 no
H9A O9 H9B . . 112.8 no
La1 O10 H10A . . 108.2 no
La1 O10 H10B . . 137.8 no
H10A O10 H10B . . 111.7 no
C17 O11 H13 . . 109.3 no
H12A O12 H12B . . 118.1 no
H13A O13 H13B . . 119.7 no
La1 N1 C2 . . 119.1(3) no
La1 N1 C6 . . 121.8(3) no
C2 N1 C6 . . 118.9(4) no
La1 N2 C9 . . 121.1(3) no
La1 N2 C13 . . 119.8(3) no
C9 N2 C13 . . 118.3(3) no
N1 C2 C3 . . 122.0(4) no
N1 C2 C7 . . 115.0(4) no
C3 C2 C7 . . 123.1(4) no
C2 C3 C4 . . 118.3(5) no
C2 C3 H3 . . 120.8 no
C4 C3 H3 . . 120.9 no
C3 C4 C5 . . 119.8(5) no
C3 C4 H4 . . 120.0 no
C5 C4 H4 . . 120.2 no
C4 C5 C6 . . 117.9(5) no
C4 C5 H5 . . 121.0 no
C6 C5 H5 . . 121.1 no
N1 C6 C5 . . 123.1(4) no
N1 C6 C8 . . 113.2(4) no
C5 C6 C8 . . 123.7(4) no
O1 C7 O2 . . 124.4(4) no
O1 C7 C2 . . 118.8(4) no
O2 C7 C2 . . 116.9(4) no
O3 C8 O4 . . 125.4(4) no
O3 C8 C6 . . 114.4(4) no
O4 C8 C6 . . 120.2(4) no
N2 C9 C10 . . 123.0(4) no
N2 C9 C14 . . 114.7(3) no
C10 C9 C14 . . 122.3(4) no
C9 C10 C11 . . 117.9(4) no
C9 C10 H10 . . 121.0 no
C11 C10 H10 . . 121.1 no
C10 C11 C12 . . 119.8(4) no
C10 C11 H11 . . 120.1 no
C12 C11 H11 . . 120.1 no
C11 C12 C13 . . 118.8(5) no
C11 C12 H12 . . 120.6 no
C13 C12 H12 . . 120.6 no
N2 C13 C12 . . 122.2(4) no
N2 C13 C15 . . 114.5(4) no
C12 C13 C15 . . 123.3(4) no
O5 C14 O6 . . 125.4(4) no
O5 C14 C9 . . 118.0(3) no
O6 C14 C9 . . 116.5(4) no
O7 C15 O8 . . 126.5(4) no
O7 C15 C13 . . 117.6(4) no
O8 C15 C13 . . 116.0(4) no
C17 C16 H16A . . 109.1 no
C17 C16 H16B . . 110.0 no
C17 C16 H16C . . 109.2 no
H16A C16 H16B . . 109.3 no
H16A C16 H16C . . 109.6 no
H16B C16 H16C . . 109.6 no
O11 C17 C16 . . 123.0(10) no
O11 C17 H17A . . 106.2 no
O11 C17 H17B . . 106.7 no
C16 C17 H17A . . 106.8 no
C16 C17 H17B . . 107.1 no
H17A C17 H17B . . 104.8 no

loop_
_geom_bond_atom_site_label_1
_geom_bond_atom_site_label_2
_geom_bond_site_symmetry_1
_geom_bond_site_symmetry_2
_geom_bond_distance
_geom_bond_publ_flag
La1 O2 . . 2.499(3) yes
La1 O4 . . 2.615(3) yes
La1 O5 . 4_555 2.511(3) yes
La1 O6 . . 2.586(3) yes
La1 O8 . . 2.557(4) yes
La1 O9 . . 2.549(3) yes
La1 O10 . . 2.511(4) yes
La1 N1 . . 2.681(4) yes
La1 N2 . . 2.659(3) yes
O1 C7 . . 1.250(6) yes
O2 C7 . . 1.261(6) yes
O3 C8 . . 1.291(6) yes
O3 H1 . . 0.820 no
O4 C8 . . 1.229(6) yes
O5 C14 . . 1.251(5) yes
O6 C14 . . 1.267(5) yes
O7 C15 . . 1.248(6) yes
O8 C15 . . 1.266(5) yes
O9 H9A . . 0.820 no
O9 H9B . . 0.817 no
O10 H10A . . 0.823 no
O10 H10B . . 0.819 no
O11 C17 . . 1.41(2) yes
O11 H13 . . 0.820 no
O12 H12A . . 0.808 no
O12 H12B . . 0.809 no
O13 H13A . . 0.804 no
O13 H13B . . 0.804 no
N1 C2 . . 1.334(6) yes
N1 C6 . . 1.338(6) yes
N2 C9 . . 1.341(5) yes
N2 C13 . . 1.340(6) yes
C2 C3 . . 1.385(7) yes
C2 C7 . . 1.506(6) yes
C3 C4 . . 1.383(9) yes
C3 H3 . . 0.929 no
C4 C5 . . 1.388(8) yes
C4 H4 . . 0.929 no
C5 C6 . . 1.364(7) yes
C5 H5 . . 0.930 no
C6 C8 . . 1.497(7) yes
C9 C10 . . 1.386(6) yes
C9 C14 . . 1.510(6) yes
C10 C11 . . 1.384(7) yes
C10 H10 . . 0.930 no
C11 C12 . . 1.375(7) yes
C11 H11 . . 0.930 no
C12 C13 . . 1.387(6) yes
C12 H12 . . 0.929 no
C13 C15 . . 1.520(6) yes
C16 C17 . . 1.41(2) yes
C16 H16A . . 0.961 no
C16 H16B . . 0.961 no
C16 H16C . . 0.957 no
C17 H17A . . 0.986 no
C17 H17B . . 0.977 no

loop_
_geom_contact_atom_site_label_1
_geom_contact_atom_site_label_2
_geom_contact_distance
_geom_contact_site_symmetry_2
La1 O4 2.615(3) .
La1 O5 2.511(3) 4_555
La1 O6 2.586(3) .
La1 O8 2.557(4) .
La1 O9 2.549(3) .
La1 O10 2.511(4) .
La1 N1 2.681(4) .
La1 N2 2.659(3) .
O1 O11 2.644(6) 1_565
O1 O9 2.770(5) 2_556
O1 C8 3.157(6) 2_556
O1 C6 3.180(6) 2_556
O1 O3 3.432(5) 2_556
O1 O1 3.513(8) 3_566
O1 C5 3.538(7) 2_556
O1 C17 3.560(10) 1_565
O2 O11 3.279(5) 1_565
O2 C17 3.280(10) 1_565
O2 C16 3.330(10) 1_565
O2 C5 3.574(6) 2_556
O3 C7 3.167(6) 2_546
O3 C2 3.188(6) 2_546
O3 C4 3.392(8) 3_556
O3 C5 3.413(7) 3_556
O3 C3 3.549(8) 2_546
O3 O9 3.572(5) 2_546
O5 O9 2.925(5) 4_455
O5 O10 2.961(4) 4_455
O5 O13 3.238(5) 4_455
O5 O8 3.251(4) 4_455
O6 O9 2.778(5) 4_455
O6 O13 3.547(5) 4_455
O7 O12 2.741(6) 3_656
O7 O13 2.865(5) 2_545
O7 C10 3.400(6) 3_555
O10 O12 2.660(6) 4_454
O10 O13 2.789(5) 4_455
O10 C16 3.430(10) 1_565
O11 C7 3.321(6) 1_545
O11 C3 3.323(9) 3_556
O11 C4 3.417(9) 2_546
O11 C3 3.521(8) 2_546
O11 C4 3.526(9) 3_556
O11 C5 3.582(8) 2_546
O12 O13 2.883(6) 3_656
O12 O12 3.247(9) 3_657
O12 C16 3.390(10) 2_556
O12 C15 3.505(7) 3_656
O12 C10 3.551(6) 1_656
O13 C12 3.566(6) 2_555
O13 C11 3.586(6) 3_555
C4 C17 3.55(2) 2_556
C5 C8 3.391(7) 3_556
C7 C8 3.382(6) 2_556
C11 C15 3.446(7) 3_555
C12 C13 3.539(6) 3_555

loop_
_geom_torsion_atom_site_label_1
_geom_torsion_atom_site_label_2
_geom_torsion_atom_site_label_3
_geom_torsion_atom_site_label_4
_geom_torsion_site_symmetry_2
_geom_torsion_site_symmetry_3
_geom_torsion_site_symmetry_4
_geom_torsion
_geom_torsion_publ_flag
La1 O2 C7 O1 . . . 177.8(3) no
La1 O2 C7 C2 . . . -1.2(6) no
La1 O4 C8 O3 . . . -176.7(3) no
La1 O4 C8 C6 . . . 4.3(6) no
La1 O6 C14 O5 . . . -170.3(3) no
La1 O6 C14 C9 . . . 11.2(5) no
La1 O8 C15 O7 . . . -164.1(4) no
La1 O8 C15 C13 . . . 16.6(5) no
La1 N1 C2 C3 . . . -177.1(4) no
La1 N1 C2 C7 . . . 4.1(5) no
La1 N1 C6 C5 . . . 176.0(4) no
La1 N1 C6 C8 . . . -4.4(5) no
La1 N2 C9 C10 . . . -169.2(3) no
La1 N2 C9 C14 . . . 9.8(4) no
La1 N2 C13 C12 . . . 167.5(3) no
La1 N2 C13 C15 . . . -14.3(5) no
O1 C7 C2 N1 . . . 178.8(4) no
O1 C7 C2 C3 . . . 0.1(7) no
O2 La1 O4 C8 . . . -8.5(4) no
O2 La1 O6 C14 . . . 164.0(3) no
O2 La1 O8 C15 . . . -152.8(3) no
O2 La1 N1 C2 . . . -3.3(3) no
O2 La1 N1 C6 . . . -179.5(3) no
O2 La1 N2 C9 . . . -19.3(4) no
O2 La1 N2 C13 . . . 170.9(3) no
O2 C7 C2 N1 . . . -2.2(6) no
O2 C7 C2 C3 . . . 179.1(5) no
O3 C8 C6 N1 . . . -178.9(4) no
O3 C8 C6 C5 . . . 0.7(6) no
O4 La1 O2 C7 . . . 6.3(4) no
O4 La1 O6 C14 . . . -71.6(3) no
O4 La1 O8 C15 . . . 51.1(3) no
O4 La1 N1 C2 . . . -179.4(3) no
O4 La1 N1 C6 . . . 4.5(3) no
O4 La1 N2 C9 . . . 91.9(3) no
O4 La1 N2 C13 . . . -77.9(3) no
O4 C8 C6 N1 . . . 0.2(6) no
O4 C8 C6 C5 . . . 179.8(5) no
O5 La1 O2 C7 4_455 4_455 4_455 134.5(4) no
O5 La1 O4 C8 4_455 4_455 4_455 -97.6(4) no
O5 La1 O6 C14 4_455 4_455 4_455 -113.0(3) no
O5 La1 O8 C15 4_455 4_455 4_455 164.0(3) no
O5 La1 N1 C2 4_455 4_455 4_455 -46.8(3) no
O5 La1 N1 C6 4_455 4_455 4_455 129.4(3) no
O5 La1 N2 C9 4_455 4_455 4_455 131.1(3) no
O5 La1 N2 C13 4_455 4_455 4_455 -59.1(3) no
O5 C14 C9 N2 . . . 168.0(4) no
O5 C14 C9 C10 . . . -13.0(6) no
O6 La1 O2 C7 . . . 79.3(4) no
O6 La1 O4 C8 . . . -77.5(4) no
O6 La1 O8 C15 . . . -25.9(4) no
O6 La1 N1 C2 . . . -86.6(3) no
O6 La1 N1 C6 . . . 97.2(3) no
O6 La1 N2 C9 . . . -3.6(3) no
O6 La1 N2 C13 . . . -173.4(3) no
O6 C14 C9 N2 . . . -13.4(5) no
O6 C14 C9 C10 . . . 165.7(4) no
O7 C15 C13 N2 . . . -179.8(4) no
O7 C15 C13 C12 . . . -1.6(6) no
O8 La1 O2 C7 . . . -145.9(3) no
O8 La1 O4 C8 . . . 160.0(4) no
O8 La1 O6 C14 . . . 4.3(4) no
O8 La1 N1 C2 . . . 157.1(3) no
O8 La1 N1 C6 . . . -19.0(4) no
O8 La1 N2 C9 . . . -174.8(3) no
O8 La1 N2 C13 . . . 15.4(3) no
O8 C15 C13 N2 . . . -0.4(6) no
O8 C15 C13 C12 . . . 177.8(4) no
O9 La1 O2 C7 . . . -66.2(4) no
O9 La1 O4 C8 . . . 77.6(4) no
O9 La1 O6 C14 . . . -116.1(3) no
O9 La1 O8 C15 . . . 124.1(3) no
O9 La1 N1 C2 . . . 102.8(3) no
O9 La1 N1 C6 . . . -73.4(3) no
O9 La1 N2 C9 . . . 135.5(3) no
O9 La1 N2 C13 . . . -34.3(4) no
O10 La1 O2 C7 . . . 152.3(4) no
O10 La1 O4 C8 . . . -129.4(3) no
O10 La1 O6 C14 . . . 76.0(3) no
O10 La1 O8 C15 . . . -91.1(3) no
O10 La1 N1 C2 . . . -47.6(4) no
O10 La1 N1 C6 . . . 136.2(3) no
O10 La1 N2 C9 . . . -82.0(3) no
O10 La1 N2 C13 . . . 108.2(3) no
N1 La1 O2 C7 . . . 2.3(3) no
N1 La1 O4 C8 . . . -4.5(3) no
N1 La1 O6 C14 . . . -132.1(3) no
N1 La1 O8 C15 . . . 71.5(4) no
N1 La1 N2 C9 . . . 50.1(3) no
N1 La1 N2 C13 . . . -119.7(3) no
N1 C2 C3 C4 . . . 1.6(8) no
N1 C6 C5 C4 . . . 0.3(8) no
N2 La1 O2 C7 . . . 93.4(4) no
N2 La1 O4 C8 . . . -138.4(4) no
N2 La1 O6 C14 . . . -4.6(3) no
N2 La1 O8 C15 . . . -17.0(3) no
N2 La1 N1 C2 . . . -134.3(3) no
N2 La1 N1 C6 . . . 49.5(3) no
N2 C9 C10 C11 . . . 1.4(7) no
N2 C13 C12 C11 . . . 2.2(7) no
C2 N1 C6 C5 . . . -0.1(7) no
C2 N1 C6 C8 . . . 179.4(4) no
C2 C3 C4 C5 . . . -1.3(9) no
C3 C2 N1 C6 . . . -0.9(7) no
C3 C4 C5 C6 . . . 0.4(9) no
C4 C3 C2 C7 . . . -179.8(5) no
C4 C5 C6 C8 . . . -179.2(5) no
C6 N1 C2 C7 . . . -179.6(4) no
C9 N2 C13 C12 . . . -2.6(6) no
C9 N2 C13 C15 . . . 175.6(4) no
C9 C10 C11 C12 . . . -1.9(7) no
C10 C9 N2 C13 . . . 0.8(6) no
C10 C11 C12 C13 . . . 0.2(7) no
C11 C10 C9 C14 . . . -177.5(4) no
C11 C12 C13 C15 . . . -175.9(4) no
C13 N2 C9 C14 . . . 179.8(4) no
C13 N2 C9 C14 . . . 179.8(4) no
